data_4060201
loop_
_publ_author_name
'Shinsuke Hiraoka'
'Toshihiro Okamoto'
'Masatoshi Kozaki'
'Daisuke Shiomi'
'Kazunobu Sato'
'Takeji Takui'
'Keiji Okada'

_publ_contact_author_email okadak@sci.osaka-cu.ac.jp
_publ_contact_author_fax +81-6-6690-2709
_publ_contact_author_name 'Keiji Okada'
_publ_contact_author_phone +81-6-6605-2568
_publ_section_title
;
A Stable Radical-Substituted Radical Cation with Strongly Ferromagnetic
Interaction: Nitronyl Nitroxide-Substituted
5,10-Diphenyl-5,10-dihydrophenazine Radical Cation
;
_journal_name_full 'Journal of the American Chemical Society'
_journal_page_first 58
_journal_page_last 59
_journal_paper_doi 10.1021/ja0367748
_journal_volume 126
_journal_year 2004
_chemical_formula_moiety 'C31 H29 N4 O2'
_chemical_formula_sum 'C31 H29 N4 O2'
_chemical_formula_weight 489.60
_space_group_IT_number 15
_symmetry_cell_setting monoclinic
_symmetry_space_group_name_Hall '-C 2yc'
_symmetry_space_group_name_H-M 'C 1 2/c 1'
_cell_angle_alpha 90
_cell_angle_beta 111.392(7)
_cell_angle_gamma 90
_cell_formula_units_Z 8
_cell_length_a 37.16(2)
_cell_length_b 6.127(2)
_cell_length_c 24.091(9)
_cell_measurement_reflns_used 6469
_cell_measurement_temperature 113.1
_cell_measurement_theta_max 27.5
_cell_measurement_theta_min 3.3
_cell_volume 5106.8(32)
_diffrn_detector_area_resol_mean 14.62
_diffrn_measured_fraction_theta_full 0.9770
_diffrn_measured_fraction_theta_max 0.9770
_diffrn_measurement_device_type 'Rigaku Mercury'
_diffrn_measurement_method \w
_diffrn_radiation_type 'Mo K\a'
_diffrn_radiation_wavelength 0.7107
_diffrn_reflns_av_R_equivalents 0.088
_diffrn_reflns_limit_h_max 44
_diffrn_reflns_limit_h_min -48
_diffrn_reflns_limit_k_max 7
_diffrn_reflns_limit_k_min -6
_diffrn_reflns_limit_l_max 31
_diffrn_reflns_limit_l_min -30
_diffrn_reflns_number 24768
_diffrn_reflns_theta_full 27.48
_diffrn_reflns_theta_max 27.48
_exptl_absorpt_coefficient_mu 0.081
_exptl_absorpt_correction_T_max 0.990
_exptl_absorpt_correction_T_min 0.982
_exptl_absorpt_correction_type numerical
_exptl_absorpt_process_details
;
    Higashi, T. (1999). Program for Absorption Correction.
    Rigaku Corporation, Tokyo, Japan.
;
_exptl_crystal_colour black
_exptl_crystal_density_diffrn 1.273
_exptl_crystal_density_meas ?
_exptl_crystal_density_method 'not measured'
_exptl_crystal_description platelet
_exptl_crystal_F_000 2072.00
_exptl_crystal_size_max 0.35
_exptl_crystal_size_mid 0.20
_exptl_crystal_size_min 0.15
_refine_diff_density_max 0.54
_refine_diff_density_min -0.46
_refine_ls_extinction_coef 601.7(12)
_refine_ls_extinction_method 'Larson (1970) Crystallographic Computing eq. 22'
_refine_ls_goodness_of_fit_ref 1.142
_refine_ls_hydrogen_treatment refall
_refine_ls_number_parameters 335
_refine_ls_number_reflns 3517
_refine_ls_R_factor_gt 0.0700
_refine_ls_shift/su_max 0.0000
_refine_ls_structure_factor_coef F
_refine_ls_weighting_details 'w = 1/[0.0020Fo^2^ + 1.0000\s^2^(Fo) + 0.0500]'
_refine_ls_weighting_scheme calc
_refine_ls_wR_factor_ref 0.0880
_reflns_number_gt 3456
_reflns_number_total 5732
_reflns_threshold_expression F^2^>2.0\s(F^2^)
_cod_original_sg_symbol_H-M 'C 2/c'
_cod_database_code 4060201

loop_
_symmetry_equiv_pos_as_xyz
x,y,z
-x,-y,-z
x+1/2,y+1/2,z
-x+1/2,-y+1/2,-z
-x,y,-z+1/2
x,-y,z+1/2
-x+1/2,y+1/2,-z+1/2
x+1/2,-y+1/2,z+1/2

loop_
_atom_site_label
_atom_site_type_symbol
_atom_site_fract_x
_atom_site_fract_y
_atom_site_fract_z
_atom_site_U_iso_or_equiv
_atom_site_adp_type
_atom_site_occupancy
_atom_site_symmetry_multiplicity
_atom_site_calc_flag
_atom_site_refinement_flags
_atom_site_disorder_assembly
_atom_site_disorder_group
O1 O 0.83389(6) -0.4967(5) 0.35628(11) 0.0300(7) Uani 1.00 1 d . . .
O2 O 0.96706(7) -0.5228(5) 0.41437(11) 0.0360(8) Uani 1.00 1 d . . .
N1 N 0.82829(8) -0.2540(5) 0.16366(12) 0.0254(8) Uani 1.00 1 d . . .
N2 N 0.89042(8) 0.0005(5) 0.16436(12) 0.0250(8) Uani 1.00 1 d . . .
N3 N 0.86971(7) -0.5438(5) 0.38405(12) 0.0194(7) Uani 1.00 1 d . . .
N4 N 0.93249(8) -0.5508(5) 0.41231(12) 0.0214(8) Uani 1.00 1 d . . .
C1 C 0.86127(9) -0.2385(6) 0.2161(1) 0.0195(8) Uani 1.00 1 d . . .
C2 C 0.86402(9) -0.3549(6) 0.2667(1) 0.0189(8) Uani 1.00 1 d . . .
C3 C 0.89766(9) -0.3490(6) 0.3179(1) 0.0200(9) Uani 1.00 1 d . . .
C4 C 0.92849(9) -0.2201(6) 0.3178(1) 0.0219(9) Uani 1.00 1 d . . .
C5 C 0.92566(9) -0.1008(6) 0.2678(2) 0.0230(9) Uani 1.00 1 d . . .
C6 C 0.89265(9) -0.1095(6) 0.2162(1) 0.0204(9) Uani 1.00 1 d . . .
C7 C 0.85527(9) 0.0131(6) 0.1152(1) 0.0214(9) Uani 1.00 1 d . . .
C8 C 0.85094(10) 0.1486(6) 0.0675(2) 0.0241(9) Uani 1.00 1 d . . .
C9 C 0.81609(10) 0.1570(6) 0.0187(2) 0.0261(10) Uani 1.00 1 d . . .
C10 C 0.78563(10) 0.0297(6) 0.0185(2) 0.0275(10) Uani 1.00 1 d . . .
C11 C 0.78960(9) -0.1054(6) 0.0664(2) 0.0228(9) Uani 1.00 1 d . . .
C12 C 0.82401(9) -0.1159(6) 0.1149(1) 0.0194(8) Uani 1.00 1 d . . .
C13 C 0.79522(9) -0.3716(6) 0.1654(1) 0.0207(9) Uani 1.00 1 d . . .
C14 C 0.77075(10) -0.2772(6) 0.1900(2) 0.0243(9) Uani 1.00 1 d . . .
C15 C 0.73901(10) -0.3901(6) 0.1915(2) 0.0278(10) Uani 1.00 1 d . . .
C16 C 0.73155(10) -0.5983(6) 0.1676(2) 0.0281(10) Uani 1.00 1 d . . .
C17 C 0.75596(10) -0.6925(6) 0.1430(2) 0.0270(10) Uani 1.00 1 d . . .
C18 C 0.78781(10) -0.5803(6) 0.1415(2) 0.0244(9) Uani 1.00 1 d . . .
C19 C 0.92223(9) 0.1359(6) 0.1649(1) 0.0222(9) Uani 1.00 1 d . . .
C20 C 0.94831(10) 0.0542(6) 0.1417(1) 0.0238(9) Uani 1.00 1 d . . .
C21 C 0.97917(10) 0.1829(7) 0.1421(2) 0.0273(10) Uani 1.00 1 d . . .
C22 C 0.98364(10) 0.3900(7) 0.1659(2) 0.0289(10) Uani 1.00 1 d . . .
C23 C 0.95737(11) 0.4707(6) 0.1893(2) 0.0284(10) Uani 1.00 1 d . . .
C24 C 0.92637(10) 0.3433(6) 0.1887(2) 0.0252(9) Uani 1.00 1 d . . .
C25 C 0.89981(9) -0.4759(6) 0.37010(13) 0.0185(8) Uani 1.00 1 d . . .
C26 C 0.88154(9) -0.7079(6) 0.4336(1) 0.0200(9) Uani 1.00 1 d . . .
C27 C 0.92512(9) -0.6548(6) 0.4633(1) 0.0215(9) Uani 1.00 1 d . . .
C28 C 0.85796(10) -0.6747(7) 0.4728(2) 0.0313(11) Uani 1.00 1 d . . .
C29 C 0.87311(11) -0.9317(7) 0.4036(2) 0.0344(11) Uani 1.00 1 d . . .
C30 C 0.93444(10) -0.4821(6) 0.5120(2) 0.0267(9) Uani 1.00 1 d . . .
C31 C 0.95155(10) -0.8504(7) 0.4853(2) 0.0305(10) Uani 1.00 1 d . . .
H1 H 0.84263(9) -0.4395(6) 0.26683(13) 0.023(1) Uiso 1.00 1 c . . .
H2 H 0.95148(9) -0.2143(6) 0.3522(1) 0.026(1) Uiso 1.00 1 c . . .
H3 H 0.94680(10) -0.0125(6) 0.2684(2) 0.028(1) Uiso 1.00 1 c . . .
H4 H 0.87200(10) 0.2379(6) 0.0682(1) 0.029(1) Uiso 1.00 1 c . . .
H5 H 0.81349(10) 0.2498(6) -0.0142(2) 0.031(2) Uiso 1.00 1 c . . .
H6 H 0.76177(10) 0.0352(6) -0.0144(2) 0.032(2) Uiso 1.00 1 c . . .
H7 H 0.76840(10) -0.1929(6) 0.0659(2) 0.027(1) Uiso 1.00 1 c . . .
H8 H 0.77609(10) -0.1344(6) 0.2064(2) 0.029(1) Uiso 1.00 1 c . . .
H9 H 0.72223(10) -0.3253(6) 0.2086(2) 0.034(2) Uiso 1.00 1 c . . .
H10 H 0.70958(10) -0.6761(6) 0.1682(2) 0.032(2) Uiso 1.00 1 c . . .
H11 H 0.75073(10) -0.8356(6) 0.1268(2) 0.031(2) Uiso 1.00 1 c . . .
H12 H 0.80461(10) -0.6448(6) 0.1245(2) 0.030(1) Uiso 1.00 1 c . . .
H13 H 0.94512(10) -0.0887(6) 0.1254(1) 0.029(1) Uiso 1.00 1 c . . .
H14 H 0.99721(10) 0.1291(7) 0.1258(2) 0.033(2) Uiso 1.00 1 c . . .
H15 H 1.00498(10) 0.4768(7) 0.1667(2) 0.033(2) Uiso 1.00 1 c . . .
H16 H 0.96056(10) 0.6135(7) 0.2058(2) 0.034(2) Uiso 1.00 1 c . . .
H17 H 0.90810(10) 0.3984(6) 0.2042(2) 0.031(2) Uiso 1.00 1 c . . .
H18 H 0.84768(10) -0.5308(7) 0.4675(2) 0.042(2) Uiso 1.00 1 c . . .
H19 H 0.83737(10) -0.7772(7) 0.4623(2) 0.042(2) Uiso 1.00 1 c . . .
H20 H 0.87415(10) -0.6951(7) 0.5133(2) 0.042(2) Uiso 1.00 1 c . . .
H21 H 0.85075(11) -0.9238(6) 0.3682(2) 0.040(2) Uiso 1.00 1 c . . .
H22 H 0.86891(11) -1.0344(6) 0.4302(2) 0.039(2) Uiso 1.00 1 c . . .
H23 H 0.89459(11) -0.9765(6) 0.3939(2) 0.039(2) Uiso 1.00 1 c . . .
H24 H 0.93169(10) -0.5435(6) 0.5465(2) 0.032(2) Uiso 1.00 1 c . . .
H25 H 0.96020(10) -0.4321(6) 0.5217(2) 0.032(2) Uiso 1.00 1 c . . .
H26 H 0.91706(10) -0.3631(6) 0.4983(2) 0.032(2) Uiso 1.00 1 c . . .
H27 H 0.94013(11) -0.9732(7) 0.4613(2) 0.037(2) Uiso 1.00 1 c . . .
H28 H 0.95498(11) -0.8803(7) 0.5256(2) 0.037(2) Uiso 1.00 1 c . . .
H29 H 0.97595(11) -0.8209(7) 0.4825(2) 0.037(2) Uiso 1.00 1 c . . .

loop_
_atom_site_aniso_label
_atom_site_aniso_U_11
_atom_site_aniso_U_22
_atom_site_aniso_U_33
_atom_site_aniso_U_12
_atom_site_aniso_U_13
_atom_site_aniso_U_23
O1 0.0176(12) 0.043(2) 0.030(1) 0.0050(12) 0.0086(11) 0.0124(12)
O2 0.0176(13) 0.064(2) 0.027(1) 0.0047(13) 0.0086(11) 0.016(1)
N1 0.021(2) 0.034(2) 0.017(1) -0.005(1) 0.0026(12) 0.0070(13)
N2 0.022(2) 0.036(2) 0.016(1) -0.005(1) 0.0052(12) 0.0068(13)
N3 0.0162(13) 0.027(2) 0.0156(13) 0.0021(12) 0.0061(11) 0.0045(12)
N4 0.018(1) 0.032(2) 0.016(1) 0.0039(13) 0.0083(11) 0.0047(13)
C1 0.019(2) 0.024(2) 0.014(2) 0.002(1) 0.0050(13) 0.001(1)
C2 0.019(2) 0.025(2) 0.013(2) 0.000(1) 0.0064(13) 0.000(1)
C3 0.019(2) 0.024(2) 0.020(2) 0.004(1) 0.012(1) 0.003(1)
C4 0.016(2) 0.032(2) 0.015(2) 0.002(2) 0.0034(13) 0.001(2)
C5 0.021(2) 0.028(2) 0.021(2) -0.002(2) 0.009(1) 0.000(2)
C6 0.021(2) 0.027(2) 0.015(2) 0.002(2) 0.0080(13) 0.004(1)
C7 0.020(2) 0.028(2) 0.014(2) 0.002(2) 0.0037(13) 0.001(1)
C8 0.027(2) 0.026(2) 0.019(2) -0.001(2) 0.008(2) 0.003(2)
C9 0.031(2) 0.028(2) 0.017(2) 0.000(2) 0.007(2) 0.006(2)
C10 0.028(2) 0.031(2) 0.020(2) 0.001(2) 0.004(2) 0.003(2)
C11 0.022(2) 0.026(2) 0.019(2) -0.002(2) 0.005(1) 0.001(2)
C12 0.023(2) 0.021(2) 0.014(2) 0.001(1) 0.0076(13) -0.000(1)
C13 0.021(2) 0.027(2) 0.013(2) -0.003(2) 0.0044(13) 0.006(1)
C14 0.028(2) 0.023(2) 0.020(2) -0.001(2) 0.007(2) 0.000(2)
C15 0.024(2) 0.033(2) 0.027(2) 0.000(2) 0.010(2) 0.004(2)
C16 0.022(2) 0.032(2) 0.026(2) -0.003(2) 0.005(2) 0.008(2)
C17 0.029(2) 0.027(2) 0.021(2) -0.002(2) 0.005(2) 0.001(2)
C18 0.023(2) 0.029(2) 0.021(2) 0.001(2) 0.008(1) 0.002(2)
C19 0.022(2) 0.030(2) 0.014(2) -0.003(2) 0.006(1) 0.005(2)
C20 0.029(2) 0.028(2) 0.015(2) 0.003(2) 0.009(1) 0.005(2)
C21 0.022(2) 0.044(2) 0.017(2) 0.003(2) 0.008(1) 0.002(2)
C22 0.024(2) 0.041(2) 0.018(2) -0.007(2) 0.004(2) 0.005(2)
C23 0.037(2) 0.029(2) 0.018(2) -0.004(2) 0.009(2) 0.001(2)
C24 0.026(2) 0.033(2) 0.019(2) 0.004(2) 0.011(1) 0.005(2)
C25 0.018(2) 0.026(2) 0.012(2) 0.002(1) 0.0056(13) -0.001(1)
C26 0.020(2) 0.024(2) 0.016(2) 0.001(1) 0.0066(13) 0.004(1)
C27 0.024(2) 0.027(2) 0.015(2) 0.004(2) 0.008(1) 0.005(1)
C28 0.027(2) 0.044(3) 0.027(2) 0.005(2) 0.015(2) 0.011(2)
C29 0.035(2) 0.027(2) 0.033(2) -0.002(2) 0.002(2) 0.001(2)
C30 0.030(2) 0.035(2) 0.014(2) -0.003(2) 0.007(1) 0.000(2)
C31 0.027(2) 0.033(2) 0.026(2) 0.008(2) 0.004(2) 0.008(2)

loop_
_atom_type_symbol
_atom_type_description
_atom_type_scat_dispersion_real
_atom_type_scat_dispersion_imag
_atom_type_scat_source
C C 0.003 0.002
;
International Tables for Crystallography
(1992, Vol. C, Tables 4.2.6.8 and 6.1.1.4)
;
H H 0.000 0.000
;
International Tables for Crystallography
(1992, Vol. C, Table 6.1.1.4)
;
N N 0.006 0.003
;
International Tables for Crystallography
(1992, Vol. C, Tables 4.2.6.8 and 6.1.1.4)
;
O O 0.011 0.006
;
International Tables for Crystallography
(1992, Vol. C, Tables 4.2.6.8 and 6.1.1.4)
;
